data_7029254
loop_
_publ_author_name
'Pinder, Tiffany A.'
'Montalvo, Steven K.'
'Lunsford, Allen M.'
'Hsieh, Chung-Hung'
'Reibenspies, Joseph H.'
'Darensbourg, Marcetta Y.'

_publ_section_title
;
 Versatile N2S2 nickel-dithiolates as mono- and bridging bidentate,
 S-donor ligands to gold(I).
;
_journal_issue 1
_journal_name_full 'Dalton transactions (Cambridge, England : 2003)'
_journal_page_first 138
_journal_page_last 144
_journal_paper_doi 10.1039/c3dt52295d
_journal_volume 43
_journal_year 2014
_chemical_formula_sum 'C28 H56 Au2 N6 Ni2 O4 S4'
_chemical_formula_weight 1180.38
_chemical_name_systematic
; 
 ? 
;
_space_group_IT_number 14
_symmetry_cell_setting monoclinic
_symmetry_space_group_name_Hall '-P 2ybc'
_symmetry_space_group_name_H-M 'P 1 21/c 1'
_atom_sites_solution_hydrogens geom
_atom_sites_solution_primary direct
_atom_sites_solution_secondary difmap
_audit_creation_method SHELXL-97
_cell_angle_alpha 90.00
_cell_angle_beta 110.431(3)
_cell_angle_gamma 90.00
_cell_formula_units_Z 2
_cell_length_a 8.308(2)
_cell_length_b 24.096(6)
_cell_length_c 10.191(3)
_cell_measurement_temperature 110(2)
_cell_volume 1911.8(9)
_computing_cell_refinement 'Bruker APEXII'
_computing_data_collection 'Bruker APEXII'
_computing_data_reduction 'Bruker SAINT'
_computing_molecular_graphics 'Bruker SHELXTL'
_computing_publication_material 'Bruker SHELXTL'
_computing_structure_refinement 'SHELXL-97 (Sheldrick, 1997)'
_computing_structure_solution 'SHELXS-97 (Sheldrick, 1990)'
_diffrn_ambient_temperature 110(2)
_diffrn_measured_fraction_theta_full 0.984
_diffrn_measured_fraction_theta_max 0.984
_diffrn_measurement_device_type 'Bruker APEX-II CCD'
_diffrn_measurement_method '\f and \w scans'
_diffrn_radiation_monochromator graphite
_diffrn_radiation_source 'fine-focus sealed tube'
_diffrn_radiation_type MoK\a
_diffrn_radiation_wavelength 0.71073
_diffrn_reflns_av_R_equivalents 0.0487
_diffrn_reflns_av_sigmaI/netI 0.0405
_diffrn_reflns_limit_h_max 11
_diffrn_reflns_limit_h_min -11
_diffrn_reflns_limit_k_max 31
_diffrn_reflns_limit_k_min -32
_diffrn_reflns_limit_l_max 13
_diffrn_reflns_limit_l_min -13
_diffrn_reflns_number 22917
_diffrn_reflns_theta_full 28.64
_diffrn_reflns_theta_max 28.64
_diffrn_reflns_theta_min 2.29
_exptl_absorpt_coefficient_mu 8.880
_exptl_absorpt_correction_T_max 0.5369
_exptl_absorpt_correction_T_min 0.1759
_exptl_absorpt_correction_type multi-scan
_exptl_absorpt_process_details sadabs
_exptl_crystal_colour 'dark red'
_exptl_crystal_density_diffrn 2.051
_exptl_crystal_density_method 'not measured'
_exptl_crystal_description needle
_exptl_crystal_F_000 1152
_exptl_crystal_size_max 0.30
_exptl_crystal_size_mid 0.10
_exptl_crystal_size_min 0.08
_refine_diff_density_max 0.814
_refine_diff_density_min -0.970
_refine_diff_density_rms 0.138
_refine_ls_extinction_method none
_refine_ls_goodness_of_fit_ref 1.014
_refine_ls_hydrogen_treatment constr
_refine_ls_matrix_type full
_refine_ls_number_parameters 212
_refine_ls_number_reflns 4844
_refine_ls_number_restraints 0
_refine_ls_restrained_S_all 1.014
_refine_ls_R_factor_all 0.0418
_refine_ls_R_factor_gt 0.0269
_refine_ls_shift/su_max 0.006
_refine_ls_shift/su_mean 0.000
_refine_ls_structure_factor_coef Fsqd
_refine_ls_weighting_details 'calc w=1/[\s^2^(Fo^2^)+(0.0185P)^2^+1.4178P] where P=(Fo^2^+2Fc^2^)/3'
_refine_ls_weighting_scheme calc
_refine_ls_wR_factor_gt 0.0501
_refine_ls_wR_factor_ref 0.0545
_reflns_number_gt 3874
_reflns_number_total 4844
_reflns_threshold_expression >2sigma(I)
_cod_data_source_file c3dt52295d.txt
_cod_data_source_block 'data_0m'
_cod_depositor_comments
;
The following automatic conversions were performed:

'_symmetry_cell_setting' value 'Monoclinic' changed to 'monoclinic'
according to
/usr/data/users/saulius/automatic-downloads/current/RSC/lib/dictionaries/cif_core.dic
dictionary named 'cif_core.dic' version 2.4.2 from 2011-04-26.

Automatic conversion script
Id: cif_fix_values 2281 2013-09-26 08:29:07Z andrius 
;
_cod_original_cell_volume 1911.6(9)
_cod_original_sg_symbol_H-M P21/c
_cod_database_code 7029254

loop_
_symmetry_equiv_pos_as_xyz
'x, y, z'
'-x, y+1/2, -z+1/2'
'-x, -y, -z'
'x, -y-1/2, z-1/2'

loop_
_atom_site_label
_atom_site_type_symbol
_atom_site_fract_x
_atom_site_fract_y
_atom_site_fract_z
_atom_site_U_iso_or_equiv
_atom_site_adp_type
_atom_site_occupancy
_atom_site_symmetry_multiplicity
_atom_site_calc_flag
_atom_site_refinement_flags
Au1 Au 0.356784(19) 1.011140(6) 0.562797(15) 0.02202(5) Uani 1 1 d .
Ni1 Ni 0.63878(6) 0.917071(19) 0.71338(5) 0.01976(11) Uani 1 1 d .
S1 S 0.52793(12) 0.98771(4) 0.78633(10) 0.02207(19) Uani 1 1 d .
S2 S 0.83053(12) 0.96319(4) 0.65298(10) 0.0236(2) Uani 1 1 d .
N1 N 0.4930(4) 0.87129(13) 0.7658(3) 0.0250(7) Uani 1 1 d .
N2 N 0.7113(4) 0.85270(13) 0.6512(3) 0.0267(7) Uani 1 1 d .
N3 N 0.0638(4) 0.85113(12) 0.1955(3) 0.0188(6) Uani 1 1 d .
O1 O 0.3088(4) 0.85603(12) 0.8850(3) 0.0338(7) Uani 1 1 d .
O2 O 0.8526(4) 0.81192(12) 0.5190(3) 0.0352(7) Uani 1 1 d .
C1 C 0.3847(5) 0.94912(16) 0.8550(4) 0.0259(9) Uani 1 1 d .
H1A H 0.4154 0.9572 0.9540 0.031 Uiso 1 1 calc R
H1B H 0.2676 0.9617 0.8080 0.031 Uiso 1 1 calc R
C2 C 0.3928(5) 0.88721(16) 0.8356(4) 0.0249(8) Uani 1 1 d .
C3 C 0.9389(5) 0.90254(17) 0.6144(4) 0.0279(9) Uani 1 1 d .
H3A H 0.9694 0.9102 0.5326 0.033 Uiso 1 1 calc R
H3B H 1.0441 0.8957 0.6927 0.033 Uiso 1 1 calc R
C4 C 0.8265(5) 0.85112(17) 0.5876(4) 0.0240(8) Uani 1 1 d .
C5 C 0.6011(6) 0.80455(17) 0.6415(5) 0.0333(10) Uani 1 1 d .
H5A H 0.6685 0.7707 0.6586 0.040 Uiso 1 1 calc R
H5B H 0.5138 0.8024 0.5489 0.040 Uiso 1 1 calc R
C6 C 0.5181(6) 0.81187(17) 0.7518(5) 0.0320(10) Uani 1 1 d .
H6A H 0.4086 0.7927 0.7235 0.038 Uiso 1 1 calc R
H6B H 0.5916 0.7966 0.8406 0.038 Uiso 1 1 calc R
C7 C 0.2345(5) 0.87010(17) 0.2985(4) 0.0280(9) Uani 1 1 d .
H7A H 0.2432 0.8578 0.3914 0.034 Uiso 1 1 calc R
H7B H 0.2366 0.9104 0.2993 0.034 Uiso 1 1 calc R
C8 C 0.3902(5) 0.8494(2) 0.2687(5) 0.0445(12) Uani 1 1 d .
H8A H 0.3945 0.8096 0.2744 0.067 Uiso 1 1 calc R
H8B H 0.4924 0.8646 0.3363 0.067 Uiso 1 1 calc R
H8C H 0.3826 0.8608 0.1764 0.067 Uiso 1 1 calc R
C9 C 0.0510(5) 0.78844(16) 0.1901(4) 0.0278(9) Uani 1 1 d .
H9A H -0.0621 0.7784 0.1259 0.033 Uiso 1 1 calc R
H9B H 0.1343 0.7743 0.1515 0.033 Uiso 1 1 calc R
C10 C 0.0797(6) 0.75961(17) 0.3282(4) 0.0323(10) Uani 1 1 d .
H10A H 0.1928 0.7681 0.3922 0.048 Uiso 1 1 calc R
H10B H 0.0688 0.7202 0.3135 0.048 Uiso 1 1 calc R
H10C H -0.0042 0.7722 0.3666 0.048 Uiso 1 1 calc R
C11 C 0.0413(5) 0.87031(16) 0.0484(4) 0.0249(8) Uani 1 1 d .
H11A H 0.1322 0.8543 0.0213 0.030 Uiso 1 1 calc R
H11B H -0.0671 0.8561 -0.0153 0.030 Uiso 1 1 calc R
C12 C 0.0439(5) 0.93270(17) 0.0313(4) 0.0300(9) Uani 1 1 d .
H12A H -0.0499 0.9489 0.0523 0.045 Uiso 1 1 calc R
H12B H 0.0327 0.9415 -0.0634 0.045 Uiso 1 1 calc R
H12C H 0.1504 0.9473 0.0941 0.045 Uiso 1 1 calc R
C13 C -0.0724(5) 0.87608(17) 0.2451(4) 0.0300(9) Uani 1 1 d .
H13A H -0.0622 0.8594 0.3343 0.036 Uiso 1 1 calc R
H13B H -0.0492 0.9154 0.2611 0.036 Uiso 1 1 calc R
C14 C -0.2554(6) 0.8690(2) 0.1462(5) 0.0473(13) Uani 1 1 d .
H14A H -0.2681 0.8859 0.0578 0.071 Uiso 1 1 calc R
H14B H -0.3323 0.8865 0.1853 0.071 Uiso 1 1 calc R
H14C H -0.2821 0.8302 0.1326 0.071 Uiso 1 1 calc R

loop_
_atom_site_aniso_label
_atom_site_aniso_U_11
_atom_site_aniso_U_22
_atom_site_aniso_U_33
_atom_site_aniso_U_23
_atom_site_aniso_U_13
_atom_site_aniso_U_12
Au1 0.02426(8) 0.02068(8) 0.02145(8) -0.00039(6) 0.00840(6) -0.00104(7)
Ni1 0.0206(2) 0.0191(2) 0.0202(2) -0.00073(19) 0.0079(2) -0.00054(19)
S1 0.0238(5) 0.0214(5) 0.0214(5) -0.0024(4) 0.0083(4) -0.0022(4)
S2 0.0229(5) 0.0266(5) 0.0214(5) -0.0007(4) 0.0077(4) -0.0026(4)
N1 0.0300(18) 0.0181(17) 0.0285(18) -0.0011(14) 0.0121(15) -0.0014(14)
N2 0.0288(19) 0.0226(18) 0.0315(19) 0.0028(14) 0.0140(16) 0.0038(14)
N3 0.0198(16) 0.0186(16) 0.0202(16) -0.0017(12) 0.0096(13) -0.0013(13)
O1 0.0346(17) 0.0347(17) 0.0400(18) 0.0013(14) 0.0227(14) -0.0082(14)
O2 0.0462(19) 0.0303(17) 0.0338(17) 0.0001(13) 0.0201(15) 0.0139(14)
C1 0.026(2) 0.030(2) 0.026(2) -0.0012(17) 0.0137(17) -0.0006(17)
C2 0.023(2) 0.026(2) 0.025(2) 0.0006(16) 0.0078(17) 0.0000(16)
C3 0.021(2) 0.035(2) 0.026(2) 0.0035(18) 0.0075(17) 0.0064(18)
C4 0.026(2) 0.028(2) 0.0185(19) 0.0051(16) 0.0074(17) 0.0086(17)
C5 0.039(3) 0.024(2) 0.038(2) -0.0010(19) 0.016(2) -0.0001(19)
C6 0.035(2) 0.024(2) 0.042(3) 0.0036(18) 0.019(2) 0.0011(18)
C7 0.029(2) 0.026(2) 0.023(2) 0.0004(17) 0.0010(18) -0.0035(17)
C8 0.023(2) 0.058(3) 0.049(3) 0.010(2) 0.007(2) -0.003(2)
C9 0.037(2) 0.018(2) 0.030(2) -0.0031(16) 0.0146(19) -0.0015(17)
C10 0.046(3) 0.019(2) 0.036(2) 0.0062(18) 0.019(2) 0.0026(19)
C11 0.027(2) 0.027(2) 0.0214(19) -0.0015(16) 0.0098(17) -0.0028(17)
C12 0.032(2) 0.031(2) 0.026(2) 0.0047(18) 0.0089(18) -0.0063(19)
C13 0.034(2) 0.029(2) 0.034(2) 0.0017(18) 0.021(2) 0.0057(18)
C14 0.027(2) 0.059(3) 0.059(3) 0.004(3) 0.019(2) 0.004(2)

loop_
_atom_type_symbol
_atom_type_description
_atom_type_scat_dispersion_real
_atom_type_scat_dispersion_imag
_atom_type_scat_source
C C 0.0033 0.0016 'International Tables Vol C Tables 4.2.6.8 and 6.1.1.4'
H H 0.0000 0.0000 'International Tables Vol C Tables 4.2.6.8 and 6.1.1.4'
N N 0.0061 0.0033 'International Tables Vol C Tables 4.2.6.8 and 6.1.1.4'
O O 0.0106 0.0060 'International Tables Vol C Tables 4.2.6.8 and 6.1.1.4'
S S 0.1246 0.1234 'International Tables Vol C Tables 4.2.6.8 and 6.1.1.4'
Ni Ni 0.3393 1.1124 'International Tables Vol C Tables 4.2.6.8 and 6.1.1.4'
Au Au -2.0133 8.8022 'International Tables Vol C Tables 4.2.6.8 and 6.1.1.4'

loop_
_geom_angle_atom_site_label_1
_geom_angle_atom_site_label_2
_geom_angle_atom_site_label_3
_geom_angle
_geom_angle_site_symmetry_1
_geom_angle_site_symmetry_3
S2 Au1 S1 175.35(3) 3_676 .
S2 Au1 Au1 90.72(3) 3_676 3_676
S1 Au1 Au1 93.90(3) . 3_676
N1 Ni1 N2 85.61(14) . .
N1 Ni1 S1 88.29(10) . .
N2 Ni1 S1 173.59(11) . .
N1 Ni1 S2 173.52(11) . .
N2 Ni1 S2 88.48(11) . .
S1 Ni1 S2 97.70(4) . .
C1 S1 Ni1 98.15(13) . .
C1 S1 Au1 104.13(14) . .
Ni1 S1 Au1 92.44(4) . .
C3 S2 Ni1 96.61(14) . .
C3 S2 Au1 103.27(13) . 3_676
Ni1 S2 Au1 95.12(4) . 3_676
C2 N1 C6 118.2(3) . .
C2 N1 Ni1 125.4(3) . .
C6 N1 Ni1 115.3(2) . .
C4 N2 C5 119.0(3) . .
C4 N2 Ni1 124.4(3) . .
C5 N2 Ni1 114.7(3) . .
C7 N3 C9 111.4(3) . .
C7 N3 C13 106.1(3) . .
C9 N3 C13 110.9(3) . .
C7 N3 C11 110.9(3) . .
C9 N3 C11 106.6(3) . .
C13 N3 C11 111.1(3) . .
C2 C1 S1 112.8(3) . .
C2 C1 H1A 109.0 . .
S1 C1 H1A 109.0 . .
C2 C1 H1B 109.0 . .
S1 C1 H1B 109.0 . .
H1A C1 H1B 107.8 . .
O1 C2 N1 126.0(4) . .
O1 C2 C1 119.1(3) . .
N1 C2 C1 114.9(3) . .
C4 C3 S2 111.9(3) . .
C4 C3 H3A 109.2 . .
S2 C3 H3A 109.2 . .
C4 C3 H3B 109.2 . .
S2 C3 H3B 109.2 . .
H3A C3 H3B 107.9 . .
O2 C4 N2 126.5(4) . .
O2 C4 C3 120.4(4) . .
N2 C4 C3 113.0(3) . .
N2 C5 C6 107.1(3) . .
N2 C5 H5A 110.3 . .
C6 C5 H5A 110.3 . .
N2 C5 H5B 110.3 . .
C6 C5 H5B 110.3 . .
H5A C5 H5B 108.6 . .
N1 C6 C5 107.6(3) . .
N1 C6 H6A 110.2 . .
C5 C6 H6A 110.2 . .
N1 C6 H6B 110.2 . .
C5 C6 H6B 110.2 . .
H6A C6 H6B 108.5 . .
N3 C7 C8 115.0(3) . .
N3 C7 H7A 108.5 . .
C8 C7 H7A 108.5 . .
N3 C7 H7B 108.5 . .
C8 C7 H7B 108.5 . .
H7A C7 H7B 107.5 . .
C7 C8 H8A 109.5 . .
C7 C8 H8B 109.5 . .
H8A C8 H8B 109.5 . .
C7 C8 H8C 109.5 . .
H8A C8 H8C 109.5 . .
H8B C8 H8C 109.5 . .
C10 C9 N3 116.0(3) . .
C10 C9 H9A 108.3 . .
N3 C9 H9A 108.3 . .
C10 C9 H9B 108.3 . .
N3 C9 H9B 108.3 . .
H9A C9 H9B 107.4 . .
C9 C10 H10A 109.5 . .
C9 C10 H10B 109.5 . .
H10A C10 H10B 109.5 . .
C9 C10 H10C 109.5 . .
H10A C10 H10C 109.5 . .
H10B C10 H10C 109.5 . .
C12 C11 N3 114.5(3) . .
C12 C11 H11A 108.6 . .
N3 C11 H11A 108.6 . .
C12 C11 H11B 108.6 . .
N3 C11 H11B 108.6 . .
H11A C11 H11B 107.6 . .
C11 C12 H12A 109.5 . .
C11 C12 H12B 109.5 . .
H12A C12 H12B 109.5 . .
C11 C12 H12C 109.5 . .
H12A C12 H12C 109.5 . .
H12B C12 H12C 109.5 . .
C14 C13 N3 115.3(3) . .
C14 C13 H13A 108.4 . .
N3 C13 H13A 108.4 . .
C14 C13 H13B 108.4 . .
N3 C13 H13B 108.4 . .
H13A C13 H13B 107.5 . .
C13 C14 H14A 109.5 . .
C13 C14 H14B 109.5 . .
H14A C14 H14B 109.5 . .
C13 C14 H14C 109.5 . .
H14A C14 H14C 109.5 . .
H14B C14 H14C 109.5 . .

loop_
_geom_bond_atom_site_label_1
_geom_bond_atom_site_label_2
_geom_bond_distance
_geom_bond_site_symmetry_2
Au1 S2 2.2914(11) 3_676
Au1 S1 2.2952(11) .
Au1 Au1 3.1169(7) 3_676
Ni1 N1 1.849(3) .
Ni1 N2 1.854(3) .
Ni1 S1 2.1854(11) .
Ni1 S2 2.1991(11) .
S1 C1 1.831(4) .
S2 C3 1.830(4) .
S2 Au1 2.2914(11) 3_676
N1 C2 1.327(5) .
N1 C6 1.461(5) .
N2 C4 1.330(5) .
N2 C5 1.460(5) .
N3 C7 1.510(5) .
N3 C9 1.514(5) .
N3 C13 1.515(5) .
N3 C11 1.517(4) .
O1 C2 1.245(4) .
O2 C4 1.239(5) .
C1 C2 1.510(5) .
C1 H1A 0.9700 .
C1 H1B 0.9700 .
C3 C4 1.518(6) .
C3 H3A 0.9700 .
C3 H3B 0.9700 .
C5 C6 1.521(6) .
C5 H5A 0.9700 .
C5 H5B 0.9700 .
C6 H6A 0.9700 .
C6 H6B 0.9700 .
C7 C8 1.513(6) .
C7 H7A 0.9700 .
C7 H7B 0.9700 .
C8 H8A 0.9600 .
C8 H8B 0.9600 .
C8 H8C 0.9600 .
C9 C10 1.511(5) .
C9 H9A 0.9700 .
C9 H9B 0.9700 .
C10 H10A 0.9600 .
C10 H10B 0.9600 .
C10 H10C 0.9600 .
C11 C12 1.514(5) .
C11 H11A 0.9700 .
C11 H11B 0.9700 .
C12 H12A 0.9600 .
C12 H12B 0.9600 .
C12 H12C 0.9600 .
C13 C14 1.512(6) .
C13 H13A 0.9700 .
C13 H13B 0.9700 .
C14 H14A 0.9600 .
C14 H14B 0.9600 .
C14 H14C 0.9600 .

loop_
_geom_torsion_atom_site_label_1
_geom_torsion_atom_site_label_2
_geom_torsion_atom_site_label_3
_geom_torsion_atom_site_label_4
_geom_torsion
_geom_torsion_site_symmetry_1
_geom_torsion_site_symmetry_4
N1 Ni1 S1 C1 3.49(17) . .
N2 Ni1 S1 C1 21.3(10) . .
S2 Ni1 S1 C1 -174.03(13) . .
N1 Ni1 S1 Au1 -101.17(11) . .
N2 Ni1 S1 Au1 -83.4(10) . .
S2 Ni1 S1 Au1 81.32(4) . .
S2 Au1 S1 C1 46.8(5) 3_676 .
Au1 Au1 S1 C1 -140.28(13) 3_676 .
S2 Au1 S1 Ni1 145.9(4) 3_676 .
Au1 Au1 S1 Ni1 -41.24(3) 3_676 .
N1 Ni1 S2 C3 15.6(10) . .
N2 Ni1 S2 C3 -8.66(17) . .
S1 Ni1 S2 C3 173.04(13) . .
N1 Ni1 S2 Au1 119.6(9) . 3_676
N2 Ni1 S2 Au1 95.37(11) . 3_676
S1 Ni1 S2 Au1 -82.93(4) . 3_676
N2 Ni1 N1 C2 174.6(3) . .
S1 Ni1 N1 C2 -7.3(3) . .
S2 Ni1 N1 C2 150.3(8) . .
N2 Ni1 N1 C6 7.1(3) . .
S1 Ni1 N1 C6 -174.9(3) . .
S2 Ni1 N1 C6 -17.3(11) . .
N1 Ni1 N2 C4 177.6(3) . .
S1 Ni1 N2 C4 159.7(8) . .
S2 Ni1 N2 C4 -5.1(3) . .
N1 Ni1 N2 C5 13.6(3) . .
S1 Ni1 N2 C5 -4.3(12) . .
S2 Ni1 N2 C5 -169.1(3) . .
Ni1 S1 C1 C2 -0.8(3) . .
Au1 S1 C1 C2 93.8(3) . .
C6 N1 C2 O1 -4.2(6) . .
Ni1 N1 C2 O1 -171.5(3) . .
C6 N1 C2 C1 175.4(3) . .
Ni1 N1 C2 C1 8.2(5) . .
S1 C1 C2 O1 176.0(3) . .
S1 C1 C2 N1 -3.8(5) . .
Ni1 S2 C3 C4 20.1(3) . .
Au1 S2 C3 C4 -76.8(3) 3_676 .
C5 N2 C4 O2 -0.4(6) . .
Ni1 N2 C4 O2 -163.7(3) . .
C5 N2 C4 C3 -176.4(3) . .
Ni1 N2 C4 C3 20.2(5) . .
S2 C3 C4 O2 157.2(3) . .
S2 C3 C4 N2 -26.4(4) . .
C4 N2 C5 C6 165.7(4) . .
Ni1 N2 C5 C6 -29.3(4) . .
C2 N1 C6 C5 167.1(4) . .
Ni1 N1 C6 C5 -24.4(4) . .
N2 C5 C6 N1 32.7(5) . .
C9 N3 C7 C8 58.9(4) . .
C13 N3 C7 C8 179.7(3) . .
C11 N3 C7 C8 -59.6(4) . .
C7 N3 C9 C10 55.7(4) . .
C13 N3 C9 C10 -62.3(4) . .
C11 N3 C9 C10 176.7(3) . .
C7 N3 C11 C12 -60.7(4) . .
C9 N3 C11 C12 177.9(3) . .
C13 N3 C11 C12 57.0(4) . .
C7 N3 C13 C14 172.0(4) . .
C9 N3 C13 C14 -67.0(4) . .
C11 N3 C13 C14 51.3(5) . .
